data_7224806
loop_
_publ_author_name
'Bermejo, Elena'
'Casti\~neiras, Alfonso'
'Garc\'ia-Santos, Isabel'
'Rodr\'iguez-Riob\'o, Ra\'ul'

_publ_section_title
;
 In situ generation of functionalized 1,2,4-triazole-5-thiones containing
 pyridine or pyrazine moieties and their coordination to HgII
;
_journal_issue 19
_journal_name_full CrystEngComm
_journal_page_first 3428
_journal_paper_doi 10.1039/C6CE00338A
_journal_volume 18
_journal_year 2016
_chemical_formula_moiety 'C36 H38 Cl4 Hg3 N16 S4'
_chemical_formula_sum 'C36 H38 Cl4 Hg3 N16 S4'
_chemical_formula_weight 1566.63
_chemical_name_systematic
;
 ?
;
_space_group_crystal_system triclinic
_space_group_IT_number 2
_space_group_name_Hall '-P 1'
_space_group_name_H-M_alt 'P -1'
_symmetry_space_group_name_Hall '-P 1'
_symmetry_space_group_name_H-M 'P -1'
_atom_sites_solution_hydrogens difmap
_atom_sites_solution_primary direct
_atom_sites_solution_secondary difmap
_audit_creation_method SHELXL-2013
_audit_update_record
;
2016-02-06 deposited with the CCDC.
2016-04-04 downloaded from the CCDC.
;
_cell_angle_alpha 104.613(4)
_cell_angle_beta 109.647(4)
_cell_angle_gamma 95.734(4)
_cell_formula_units_Z 1
_cell_length_a 9.726(2)
_cell_length_b 10.608(2)
_cell_length_c 12.611(3)
_cell_measurement_reflns_used 1005
_cell_measurement_temperature 293(2)
_cell_measurement_theta_max 26.36
_cell_measurement_theta_min 2.26
_cell_volume 1161.1(4)
_computing_cell_refinement 'SMART Software (Bruker, 1997)'
_computing_data_collection 'SMART Software (Bruker, 1997)'
_computing_data_reduction 'SAINT Software (Bruker, 1997)'
_computing_molecular_graphics 'PLATON (Spek, 2000)'
_computing_publication_material 'SHELXL-2013 (Sheldrick, 2013)'
_computing_structure_refinement 'SHELXL-2013 (Sheldrick, 2013)'
_computing_structure_solution 'SHELXS-97 (Sheldrick, 1997)'
_diffrn_ambient_temperature 293(2)
_diffrn_measured_fraction_theta_full 0.996
_diffrn_measured_fraction_theta_max 0.989
_diffrn_measurement_device_type 'SMART1000 CCD Bruker'
_diffrn_measurement_method 'omega scans'
_diffrn_radiation_type MoK\a
_diffrn_radiation_wavelength 0.71073
_diffrn_reflns_av_R_equivalents 0.0492
_diffrn_reflns_av_unetI/netI 0.0478
_diffrn_reflns_Laue_measured_fraction_full 0.996
_diffrn_reflns_Laue_measured_fraction_max 0.989
_diffrn_reflns_limit_h_max 9
_diffrn_reflns_limit_h_min -12
_diffrn_reflns_limit_k_max 13
_diffrn_reflns_limit_k_min -13
_diffrn_reflns_limit_l_max 15
_diffrn_reflns_limit_l_min -15
_diffrn_reflns_number 12171
_diffrn_reflns_point_group_measured_fraction_full 0.996
_diffrn_reflns_point_group_measured_fraction_max 0.989
_diffrn_reflns_theta_full 25.242
_diffrn_reflns_theta_max 26.410
_diffrn_reflns_theta_min 1.800
_diffrn_source 'fine-focus sealed tube'
_exptl_absorpt_coefficient_mu 10.351
_exptl_absorpt_correction_T_max 1.0000
_exptl_absorpt_correction_T_min 0.4643
_exptl_absorpt_correction_type multi-scan
_exptl_absorpt_process_details SADABS
_exptl_crystal_colour Colourless
_exptl_crystal_density_diffrn 2.240
_exptl_crystal_description prism
_exptl_crystal_F_000 738
_exptl_crystal_size_max 0.390
_exptl_crystal_size_mid 0.310
_exptl_crystal_size_min 0.120
_refine_diff_density_max 0.928
_refine_diff_density_min -1.308
_refine_diff_density_rms 0.139
_refine_ls_extinction_method none
_refine_ls_goodness_of_fit_ref 0.978
_refine_ls_hydrogen_treatment mixed
_refine_ls_matrix_type full
_refine_ls_number_parameters 289
_refine_ls_number_reflns 4717
_refine_ls_number_restraints 0
_refine_ls_restrained_S_all 0.978
_refine_ls_R_factor_all 0.0439
_refine_ls_R_factor_gt 0.0291
_refine_ls_shift/su_max 0.000
_refine_ls_shift/su_mean 0.000
_refine_ls_structure_factor_coef Fsqd
_refine_ls_weighting_details 'w=1/[\s^2^(Fo^2^)+(0.0294P)^2^] where P=(Fo^2^+2Fc^2^)/3'
_refine_ls_weighting_scheme calc
_refine_ls_wR_factor_gt 0.0614
_refine_ls_wR_factor_ref 0.0665
_reflns_Friedel_coverage 0.000
_reflns_number_gt 3632
_reflns_number_total 4717
_reflns_threshold_expression 'I > 2\s(I)'
_cod_data_source_file c6ce00338a2.cif
_cod_data_source_block 00gs28
_cod_depositor_comments 'Adding full bibliography for 7224802--7224809.cif.'
_cod_original_cell_volume 1161.1(5)
_cod_database_code 7224806
_shelx_space_group_comment
;
The symmetry employed for this shelxl refinement is uniquely defined
by the following loop, which should always be used as a source of
symmetry information in preference to the above space-group names.
They are only intended as comments.
;
_shelx_estimated_absorpt_t_min 0.107
_shelx_estimated_absorpt_t_max 0.370

loop_
_space_group_symop_operation_xyz
'x, y, z'
'-x, -y, -z'

loop_
_atom_site_label
_atom_site_type_symbol
_atom_site_fract_x
_atom_site_fract_y
_atom_site_fract_z
_atom_site_U_iso_or_equiv
_atom_site_adp_type
_atom_site_occupancy
_atom_site_site_symmetry_order
_atom_site_calc_flag
_atom_site_refinement_flags_posn
_atom_site_refinement_flags_adp
_atom_site_refinement_flags_occupancy
Hg1 Hg 0.0000 0.0000 0.0000 0.03908(9) Uani 1 2 d S . P
Hg2 Hg 0.36130(2) 0.19439(2) 0.05033(2) 0.04342(8) Uani 1 1 d . . .
Cl1 Cl 0.21883(16) 0.25707(14) 0.18435(11) 0.0486(4) Uani 1 1 d . . .
Cl2 Cl 0.18394(19) 0.10989(16) -0.15275(11) 0.0639(5) Uani 1 1 d . . .
S1 S 0.14784(15) -0.16291(13) 0.01040(11) 0.0410(3) Uani 1 1 d . . .
S2 S 0.57021(17) 0.36612(15) 0.08027(13) 0.0522(4) Uani 1 1 d . . .
N11 N 0.5818(5) -0.1189(4) 0.4541(3) 0.0406(11) Uani 1 1 d . . .
N12 N 0.5369(5) 0.0473(4) 0.2302(3) 0.0365(10) Uani 1 1 d . . .
N13 N 0.4124(5) 0.0192(4) 0.1280(3) 0.0366(10) Uani 1 1 d . . .
N14 N 0.3800(4) -0.1246(4) 0.2196(3) 0.0315(9) Uani 1 1 d . . .
N21 N 1.1653(5) 0.5720(5) 0.4026(3) 0.0505(13) Uani 1 1 d . . .
N22 N 0.8838(5) 0.2791(4) 0.3232(3) 0.0385(10) Uani 1 1 d . . .
N23 N 0.7450(5) 0.2546(4) 0.2391(3) 0.0360(10) Uani 1 1 d . . .
H23 H 0.683(6) 0.197(5) 0.244(4) 0.043 Uiso 1 1 d . U .
N24 N 0.8543(5) 0.4413(4) 0.2414(3) 0.0330(9) Uani 1 1 d . . .
C11 C 0.6774(7) -0.1139(5) 0.5603(4) 0.0483(15) Uani 1 1 d . . .
H11 H 0.6471 -0.1659 0.6010 0.058 Uiso 1 1 d R U .
C12 C 0.8188(7) -0.0358(5) 0.6129(4) 0.0489(15) Uani 1 1 d . . .
H12 H 0.8825 -0.0357 0.6869 0.059 Uiso 1 1 d R U .
C13 C 0.8635(7) 0.0421(6) 0.5535(4) 0.0511(15) Uani 1 1 d . . .
H13 H 0.9577 0.0967 0.5872 0.061 Uiso 1 1 d R U .
C14 C 0.7667(6) 0.0379(5) 0.4437(4) 0.0461(14) Uani 1 1 d . . .
H14 H 0.7951 0.0879 0.4008 0.055 Uiso 1 1 d R U .
C15 C 0.6264(6) -0.0420(5) 0.3983(4) 0.0348(12) Uani 1 1 d . . .
C16 C 0.5168(5) -0.0419(5) 0.2833(4) 0.0318(11) Uani 1 1 d . . .
C17 C 0.3192(5) -0.0823(5) 0.1227(4) 0.0314(11) Uani 1 1 d . . .
C18 C 0.3099(6) -0.2386(5) 0.2417(5) 0.0419(13) Uani 1 1 d . . .
H18A H 0.2032 -0.2569 0.1978 0.050 Uiso 1 1 d R U .
H18B H 0.3267 -0.2164 0.3251 0.050 Uiso 1 1 d R U .
C19 C 0.3689(7) -0.3598(5) 0.2071(5) 0.0555(17) Uani 1 1 d . . .
H19A H 0.3422 -0.3883 0.1230 0.083 Uiso 1 1 d R U .
H19B H 0.3271 -0.4293 0.2302 0.083 Uiso 1 1 d R U .
H19C H 0.4755 -0.3403 0.2457 0.083 Uiso 1 1 d R U .
C21 C 1.3041(7) 0.6261(6) 0.4819(5) 0.0562(17) Uani 1 1 d . . .
H21 H 1.3502 0.7064 0.4803 0.067 Uiso 1 1 d R U .
C22 C 1.3828(6) 0.5715(6) 0.5651(4) 0.0516(15) Uani 1 1 d . . .
H22 H 1.4789 0.6131 0.6181 0.062 Uiso 1 1 d R U .
C23 C 1.3155(7) 0.4548(6) 0.5671(5) 0.0568(16) Uani 1 1 d . . .
H23A H 1.3658 0.4146 0.6221 0.068 Uiso 1 1 d R U .
C24 C 1.1728(6) 0.3952(6) 0.4881(5) 0.0499(15) Uani 1 1 d . . .
H24 H 1.1248 0.3158 0.4897 0.060 Uiso 1 1 d R U .
C25 C 1.1038(6) 0.4561(5) 0.4073(4) 0.0367(12) Uani 1 1 d . . .
C26 C 0.9497(6) 0.3930(5) 0.3231(4) 0.0322(11) Uani 1 1 d . . .
C27 C 0.7229(6) 0.3498(5) 0.1884(4) 0.0336(11) Uani 1 1 d . . .
C28 C 0.8774(7) 0.5662(5) 0.2130(5) 0.0489(15) Uani 1 1 d . . .
H28A H 0.9483 0.6343 0.2827 0.059 Uiso 1 1 d R U .
H28B H 0.7840 0.5963 0.1895 0.059 Uiso 1 1 d R U .
C29 C 0.9355(8) 0.5457(6) 0.1139(5) 0.067(2) Uani 1 1 d . . .
H29A H 1.0333 0.5259 0.1405 0.100 Uiso 1 1 d R U .
H29B H 0.9404 0.6252 0.0910 0.100 Uiso 1 1 d R U .
H29C H 0.8697 0.4730 0.0475 0.100 Uiso 1 1 d R U .

loop_
_atom_site_aniso_label
_atom_site_aniso_U_11
_atom_site_aniso_U_22
_atom_site_aniso_U_33
_atom_site_aniso_U_23
_atom_site_aniso_U_13
_atom_site_aniso_U_12
Hg1 0.02423(17) 0.04697(18) 0.04517(15) 0.02070(13) 0.00547(12) 0.01306(13)
Hg2 0.03183(14) 0.05073(14) 0.04246(12) 0.02276(9) 0.00333(9) 0.00098(10)
Cl1 0.0373(8) 0.0570(9) 0.0430(6) 0.0083(6) 0.0118(6) 0.0016(7)
Cl2 0.0527(10) 0.0816(11) 0.0370(7) 0.0119(7) -0.0029(6) 0.0102(8)
S1 0.0267(7) 0.0347(7) 0.0475(7) 0.0089(5) -0.0004(6) 0.0060(6)
S2 0.0317(9) 0.0620(9) 0.0610(8) 0.0375(7) 0.0046(7) -0.0025(7)
N11 0.036(3) 0.040(2) 0.042(2) 0.0198(19) 0.0054(19) 0.005(2)
N12 0.020(2) 0.041(2) 0.044(2) 0.0214(19) 0.0018(18) 0.0051(19)
N13 0.024(2) 0.040(2) 0.042(2) 0.0224(19) 0.0011(18) 0.011(2)
N14 0.025(2) 0.031(2) 0.038(2) 0.0142(17) 0.0078(17) 0.0082(18)
N21 0.044(3) 0.054(3) 0.041(2) 0.016(2) 0.005(2) -0.011(2)
N22 0.030(3) 0.043(3) 0.041(2) 0.0184(19) 0.0072(19) 0.004(2)
N23 0.025(3) 0.041(3) 0.038(2) 0.0169(19) 0.0055(18) -0.0022(19)
N24 0.027(2) 0.034(2) 0.038(2) 0.0160(17) 0.0100(18) 0.0007(18)
C11 0.054(4) 0.050(3) 0.038(3) 0.018(2) 0.010(3) 0.008(3)
C12 0.045(4) 0.057(4) 0.033(2) 0.010(2) 0.002(2) 0.014(3)
C13 0.032(3) 0.058(4) 0.048(3) 0.014(3) -0.001(3) 0.004(3)
C14 0.029(3) 0.056(3) 0.048(3) 0.024(3) 0.004(2) 0.003(3)
C15 0.032(3) 0.036(3) 0.036(2) 0.013(2) 0.009(2) 0.010(2)
C16 0.022(3) 0.033(3) 0.038(2) 0.015(2) 0.005(2) 0.007(2)
C17 0.022(3) 0.032(3) 0.040(2) 0.013(2) 0.009(2) 0.009(2)
C18 0.030(3) 0.041(3) 0.049(3) 0.019(2) 0.006(2) -0.004(2)
C19 0.065(5) 0.038(3) 0.056(3) 0.021(3) 0.010(3) 0.006(3)
C21 0.039(4) 0.065(4) 0.048(3) 0.019(3) 0.001(3) -0.013(3)
C22 0.029(3) 0.070(4) 0.042(3) 0.005(3) 0.007(2) 0.003(3)
C23 0.038(4) 0.063(4) 0.056(3) 0.023(3) -0.002(3) 0.015(3)
C24 0.033(3) 0.050(3) 0.062(3) 0.026(3) 0.005(3) 0.013(3)
C25 0.032(3) 0.045(3) 0.028(2) 0.007(2) 0.008(2) 0.003(2)
C26 0.031(3) 0.033(3) 0.032(2) 0.0093(19) 0.011(2) 0.004(2)
C27 0.031(3) 0.036(3) 0.037(2) 0.017(2) 0.014(2) 0.004(2)
C28 0.034(3) 0.046(3) 0.057(3) 0.020(3) 0.005(3) -0.002(3)
C29 0.062(5) 0.071(4) 0.064(4) 0.031(3) 0.019(3) -0.010(4)

loop_
_atom_type_symbol
_atom_type_description
_atom_type_scat_dispersion_real
_atom_type_scat_dispersion_imag
_atom_type_scat_source
Hg Hg -2.3894 9.2266 'International Tables Vol C Tables 4.2.6.8 and 6.1.1.4'
Cl Cl 0.1484 0.1585 'International Tables Vol C Tables 4.2.6.8 and 6.1.1.4'
S S 0.1246 0.1234 'International Tables Vol C Tables 4.2.6.8 and 6.1.1.4'
N N 0.0061 0.0033 'International Tables Vol C Tables 4.2.6.8 and 6.1.1.4'
C C 0.0033 0.0016 'International Tables Vol C Tables 4.2.6.8 and 6.1.1.4'
H H 0.0000 0.0000 'International Tables Vol C Tables 4.2.6.8 and 6.1.1.4'

loop_
_geom_angle_atom_site_label_1
_geom_angle_atom_site_label_2
_geom_angle_atom_site_label_3
_geom_angle
_geom_angle_site_symmetry_1
_geom_angle_site_symmetry_3
_geom_angle_publ_flag
S1 Hg1 S1 180.0 . 2 y
S1 Hg1 Cl1 103.12(4) . . y
S1 Hg1 Cl1 76.88(4) 2 . y
S1 Hg1 Cl2 86.95(5) . . y
S1 Hg1 Cl2 93.05(5) 2 . y
Cl1 Hg1 Cl2 76.77(4) . . y
S1 Hg1 Hg2 79.11(4) . . ?
S1 Hg1 Hg2 100.89(4) 2 . ?
Cl1 Hg1 Hg2 42.96(3) . . ?
Cl2 Hg1 Hg2 40.19(2) . . ?
N13 Hg2 Cl2 110.24(10) . . y
N13 Hg2 S2 118.53(11) . . y
Cl2 Hg2 S2 113.58(5) . . y
N13 Hg2 Cl1 87.64(11) . . y
Cl2 Hg2 Cl1 108.44(6) . . y
S2 Hg2 Cl1 115.51(5) . . y
N13 Hg2 Hg1 73.74(10) . . ?
Cl2 Hg2 Hg1 63.29(4) . . ?
S2 Hg2 Hg1 166.56(4) . . ?
Cl1 Hg2 Hg1 56.90(3) . . ?
Hg2 Cl1 Hg1 80.13(4) . . ?
Hg2 Cl2 Hg1 76.51(4) . . ?
C17 S1 Hg1 105.55(17) . . ?
C27 S2 Hg2 107.48(16) . . ?
C15 N11 C11 117.4(5) . . ?
C16 N12 N13 107.0(4) . . ?
C17 N13 N12 108.5(4) . . ?
C17 N13 Hg2 128.8(3) . . ?
N12 N13 Hg2 116.5(3) . . ?
C16 N14 C17 105.3(4) . . ?
C16 N14 C18 129.7(4) . . ?
C17 N14 C18 125.0(4) . . ?
C25 N21 C21 115.7(5) . . ?
C26 N22 N23 104.6(4) . . ?
C27 N23 N22 112.8(4) . . ?
C27 N23 H23 130(4) . . ?
N22 N23 H23 114(4) . . ?
C27 N24 C26 106.5(4) . . ?
C27 N24 C28 123.4(4) . . ?
C26 N24 C28 130.0(4) . . ?
N11 C11 C12 123.4(5) . . ?
N11 C11 H11 118.3 . . ?
C12 C11 H11 118.3 . . ?
C13 C12 C11 118.5(5) . . ?
C13 C12 H12 120.8 . . ?
C11 C12 H12 120.8 . . ?
C12 C13 C14 119.0(5) . . ?
C12 C13 H13 120.5 . . ?
C14 C13 H13 120.5 . . ?
C13 C14 C15 118.6(5) . . ?
C13 C14 H14 120.7 . . ?
C15 C14 H14 120.7 . . ?
N11 C15 C14 123.1(4) . . ?
N11 C15 C16 117.2(4) . . ?
C14 C15 C16 119.6(4) . . ?
N12 C16 N14 109.7(4) . . ?
N12 C16 C15 122.9(4) . . ?
N14 C16 C15 127.3(4) . . ?
N13 C17 N14 109.4(4) . . ?
N13 C17 S1 128.0(4) . . ?
N14 C17 S1 122.5(3) . . ?
N14 C18 C19 112.4(5) . . ?
N14 C18 H18A 109.1 . . ?
C19 C18 H18A 109.1 . . ?
N14 C18 H18B 109.1 . . ?
C19 C18 H18B 109.1 . . ?
H18A C18 H18B 107.9 . . ?
C18 C19 H19A 109.5 . . ?
C18 C19 H19B 109.5 . . ?
H19A C19 H19B 109.5 . . ?
C18 C19 H19C 109.5 . . ?
H19A C19 H19C 109.5 . . ?
H19B C19 H19C 109.5 . . ?
N21 C21 C22 124.7(5) . . ?
N21 C21 H21 117.7 . . ?
C22 C21 H21 117.7 . . ?
C23 C22 C21 117.5(5) . . ?
C23 C22 H22 121.2 . . ?
C21 C22 H22 121.3 . . ?
C22 C23 C24 120.3(6) . . ?
C22 C23 H23A 119.9 . . ?
C24 C23 H23A 119.9 . . ?
C25 C24 C23 118.1(5) . . ?
C25 C24 H24 121.0 . . ?
C23 C24 H24 120.9 . . ?
N21 C25 C24 123.8(5) . . ?
N21 C25 C26 118.0(5) . . ?
C24 C25 C26 118.2(5) . . ?
N22 C26 N24 110.7(4) . . ?
N22 C26 C25 120.8(4) . . ?
N24 C26 C25 128.5(4) . . ?
N23 C27 N24 105.3(4) . . ?
N23 C27 S2 130.9(4) . . ?
N24 C27 S2 123.8(3) . . ?
N24 C28 C29 110.4(5) . . ?
N24 C28 H28A 109.5 . . ?
C29 C28 H28A 109.6 . . ?
N24 C28 H28B 109.6 . . ?
C29 C28 H28B 109.6 . . ?
H28A C28 H28B 108.1 . . ?
C28 C29 H29A 109.5 . . ?
C28 C29 H29B 109.4 . . ?
H29A C29 H29B 109.5 . . ?
C28 C29 H29C 109.5 . . ?
H29A C29 H29C 109.5 . . ?
H29B C29 H29C 109.5 . . ?

loop_
_geom_bond_atom_site_label_1
_geom_bond_atom_site_label_2
_geom_bond_distance
_geom_bond_site_symmetry_2
_geom_bond_publ_flag
Hg1 S1 2.3570(15) . y
Hg1 S1 2.3570(14) 2 y
Hg1 Cl1 3.1121(13) . y
Hg1 Cl2 3.3623(18) . y
Hg1 Hg2 3.6600(8) . y
Hg2 N13 2.332(4) . y
Hg2 Cl2 2.4291(13) . y
Hg2 S2 2.4469(14) . y
Hg2 Cl1 2.5319(15) . y
S1 C17 1.741(5) . ?
S2 C27 1.704(5) . ?
N11 C15 1.332(6) . ?
N11 C11 1.334(6) . ?
N12 C16 1.323(6) . ?
N12 N13 1.379(5) . ?
N13 C17 1.308(6) . ?
N14 C16 1.371(6) . ?
N14 C17 1.374(6) . ?
N14 C18 1.462(6) . ?
N21 C25 1.337(6) . ?
N21 C21 1.342(7) . ?
N22 C26 1.310(6) . ?
N22 N23 1.358(5) . ?
N23 C27 1.324(6) . ?
N23 H23 0.84(5) . ?
N24 C27 1.368(6) . ?
N24 C26 1.379(6) . ?
N24 C28 1.473(6) . ?
C11 C12 1.378(8) . ?
C11 H11 0.9300 . ?
C12 C13 1.375(8) . ?
C12 H12 0.9300 . ?
C13 C14 1.376(7) . ?
C13 H13 0.9300 . ?
C14 C15 1.381(7) . ?
C14 H14 0.9300 . ?
C15 C16 1.483(6) . ?
C18 C19 1.486(8) . ?
C18 H18A 0.9700 . ?
C18 H18B 0.9700 . ?
C19 H19A 0.9600 . ?
C19 H19B 0.9600 . ?
C19 H19C 0.9600 . ?
C21 C22 1.370(8) . ?
C21 H21 0.9300 . ?
C22 C23 1.351(8) . ?
C22 H22 0.9300 . ?
C23 C24 1.377(7) . ?
C23 H23A 0.9300 . ?
C24 C25 1.365(7) . ?
C24 H24 0.9300 . ?
C25 C26 1.481(7) . ?
C28 C29 1.513(8) . ?
C28 H28A 0.9700 . ?
C28 H28B 0.9700 . ?
C29 H29A 0.9600 . ?
C29 H29B 0.9600 . ?
C29 H29C 0.9600 . ?

loop_
_geom_hbond_atom_site_label_D
_geom_hbond_atom_site_label_H
_geom_hbond_atom_site_label_A
_geom_hbond_distance_DH
_geom_hbond_distance_HA
_geom_hbond_distance_DA
_geom_hbond_angle_DHA
_geom_hbond_site_symmetry_A
N23 H23 N12 0.84(5) 1.95(5) 2.789(6) 171(5) .
N23 H23 N13 0.84(5) 2.76(5) 3.498(6) 147(4) .
C12 H12 Cl2 0.93 2.93 3.644(6) 134.3 1_656
C14 H14 N22 0.93 2.65 3.564(7) 166.3 .
C18 H18B N11 0.97 2.41 2.938(6) 113.9 .
C19 H19A S2 0.96 3.01 3.849(6) 146.3 2_655
C28 H28A N21 0.97 2.41 2.992(7) 118.0 .

loop_
_geom_torsion_atom_site_label_1
_geom_torsion_atom_site_label_2
_geom_torsion_atom_site_label_3
_geom_torsion_atom_site_label_4
_geom_torsion
C16 N12 N13 C17 1.7(6)
C16 N12 N13 Hg2 156.7(3)
C26 N22 N23 C27 -0.6(6)
C15 N11 C11 C12 -1.2(9)
N11 C11 C12 C13 0.6(9)
C11 C12 C13 C14 -0.8(9)
C12 C13 C14 C15 1.6(9)
C11 N11 C15 C14 2.0(8)
C11 N11 C15 C16 -176.6(5)
C13 C14 C15 N11 -2.3(9)
C13 C14 C15 C16 176.2(5)
N13 N12 C16 N14 -1.9(6)
N13 N12 C16 C15 -178.6(4)
C17 N14 C16 N12 1.4(6)
C18 N14 C16 N12 178.8(5)
C17 N14 C16 C15 177.9(5)
C18 N14 C16 C15 -4.7(8)
N11 C15 C16 N12 167.0(5)
C14 C15 C16 N12 -11.6(8)
N11 C15 C16 N14 -9.1(8)
C14 C15 C16 N14 172.3(5)
N12 N13 C17 N14 -0.8(6)
Hg2 N13 C17 N14 -151.8(3)
N12 N13 C17 S1 -177.6(4)
Hg2 N13 C17 S1 31.5(7)
C16 N14 C17 N13 -0.3(5)
C18 N14 C17 N13 -177.9(4)
C16 N14 C17 S1 176.6(4)
C18 N14 C17 S1 -0.9(7)
Hg1 S1 C17 N13 -61.1(5)
Hg1 S1 C17 N14 122.6(4)
C16 N14 C18 C19 -78.1(6)
C17 N14 C18 C19 98.8(6)
C25 N21 C21 C22 -0.6(9)
N21 C21 C22 C23 0.0(10)
C21 C22 C23 C24 -0.3(9)
C22 C23 C24 C25 1.2(9)
C21 N21 C25 C24 1.6(8)
C21 N21 C25 C26 179.0(5)
C23 C24 C25 N21 -2.0(9)
C23 C24 C25 C26 -179.3(5)
N23 N22 C26 N24 0.7(5)
N23 N22 C26 C25 177.9(4)
C27 N24 C26 N22 -0.5(5)
C28 N24 C26 N22 177.9(5)
C27 N24 C26 C25 -177.5(5)
C28 N24 C26 C25 1.0(8)
N21 C25 C26 N22 179.8(5)
C24 C25 C26 N22 -2.7(7)
N21 C25 C26 N24 -3.6(8)
C24 C25 C26 N24 173.9(5)
N22 N23 C27 N24 0.3(6)
N22 N23 C27 S2 -179.7(4)
C26 N24 C27 N23 0.1(5)
C28 N24 C27 N23 -178.5(5)
C26 N24 C27 S2 -179.9(4)
C28 N24 C27 S2 1.5(7)
Hg2 S2 C27 N23 10.6(6)
Hg2 S2 C27 N24 -169.4(4)
C27 N24 C28 C29 -90.1(6)
C26 N24 C28 C29 91.7(6)
